data_2020324
loop_
_publ_author_name
'Mohamed, Shaaban K.'
'Younes, Sabry H. H.'
'Abdel-Raheem, Eman M. M.'
'Horton, Peter N.'
'Akkurt, Mehmet'
'Glidewell, Christopher'

_publ_section_title
;
 Triclinic and monoclinic polymorphs of
 <i>meso</i>-(<i>E</i>,<i>E</i>)-1,1'-[1,2-bis(4-chlorophenyl)ethane-1,2-diyl]bis(phenyldiazene):
 the high-yield synthesis of an unexpected product, concomitant
 polymorphism and configurational disorder
;
_journal_coeditor_code FA3380
_journal_issue 1
_journal_name_full 'Acta Crystallographica Section C'
_journal_page_first 57
_journal_page_last 62
_journal_paper_doi 10.1107/S2053229615023578
_journal_volume 72
_journal_year 2016
_chemical_formula_iupac 'C26 H20 Cl2 N4'
_chemical_formula_moiety 'C26 H20 Cl2 N4'
_chemical_formula_sum 'C26 H20 Cl2 N4'
_chemical_formula_weight 459.36
_chemical_name_systematic
;
<i>meso</i>-(<i>E</i>,<i>E</i>)-1,1'-[1,2-Bis(4-chlorophenyl)ethane-\
1,2-diyl]bis(phenyldiazene)
;
_space_group_crystal_system triclinic
_space_group_IT_number 2
_space_group_name_Hall '-P 1'
_space_group_name_H-M_alt 'P -1'
_symmetry_space_group_name_Hall '-P 1'
_symmetry_space_group_name_H-M 'P -1'
_atom_sites_solution_hydrogens geom
_audit_creation_method SHELXL-2014
_cell_angle_alpha 83.0390(10)
_cell_angle_beta 77.139(9)
_cell_angle_gamma 85.0550(10)
_cell_formula_units_Z 1
_cell_length_a 6.1037(4)
_cell_length_b 9.3345(7)
_cell_length_c 10.4146(7)
_cell_measurement_reflns_used 3602
_cell_measurement_temperature 100(2)
_cell_measurement_theta_max 27.473
_cell_measurement_theta_min 2.202
_cell_volume 573.15(7)
_computing_cell_refinement 'Rigaku CrystalClear-SM Expert 3.1 b18'
_computing_data_collection
;
Rigaku CrystalClear-SM Expert 3.1 b18 (Rigaku, 2012)
;
_computing_data_reduction 'Rigaku CrystalClear-SM Expert 3.1 b18'
_computing_molecular_graphics
;
PLATON (Spek, 2009)
;
_computing_publication_material 'SHELXL-2014 and PLATON'
_computing_structure_refinement
;
SHELXL-2014 (Sheldrick, 2015)
;
_computing_structure_solution
;
SUPERFLIP (Palatinus & Chapuis, 2007)
;
_diffrn_ambient_temperature 100(2)
_diffrn_detector_area_resol_mean 28.5714
_diffrn_measured_fraction_theta_full 0.998
_diffrn_measured_fraction_theta_max 0.998
_diffrn_measurement_device_type 'Rigaku AFC12 (Right)'
_diffrn_measurement_method 'profile data from \w-scans'
_diffrn_radiation_type MoK\a
_diffrn_radiation_wavelength 0.71075
_diffrn_reflns_av_R_equivalents 0.0366
_diffrn_reflns_limit_h_max 7
_diffrn_reflns_limit_h_min -5
_diffrn_reflns_limit_k_max 11
_diffrn_reflns_limit_k_min -11
_diffrn_reflns_limit_l_max 13
_diffrn_reflns_limit_l_min -11
_diffrn_reflns_number 6269
_diffrn_reflns_theta_full 25.242
_diffrn_reflns_theta_max 26.542
_diffrn_reflns_theta_min 2.202
_diffrn_standards_decay_% 0
_diffrn_standards_interval_count 0
_diffrn_standards_interval_time 0
_diffrn_standards_number 0
_exptl_absorpt_coefficient_mu 0.305
_exptl_absorpt_correction_T_max 0.997
_exptl_absorpt_correction_T_min 0.710
_exptl_absorpt_correction_type multi-scan
_exptl_absorpt_process_details
;
CrystalClear-SM Expert 3.1 b18 (Rigaku, 2012)
;
_exptl_crystal_colour yellow
_exptl_crystal_density_diffrn 1.331
_exptl_crystal_description plate
_exptl_crystal_F_000 238
_exptl_crystal_size_max 0.190
_exptl_crystal_size_mid 0.080
_exptl_crystal_size_min 0.010
_refine_diff_density_max 0.644
_refine_diff_density_min -0.284
_refine_ls_extinction_method none
_refine_ls_goodness_of_fit_ref 1.075
_refine_ls_hydrogen_treatment constr
_refine_ls_matrix_type full
_refine_ls_number_parameters 145
_refine_ls_number_reflns 2397
_refine_ls_number_restraints 0
_refine_ls_restrained_S_all 1.075
_refine_ls_R_factor_all 0.0748
_refine_ls_R_factor_gt 0.0615
_refine_ls_shift/su_max 0.000
_refine_ls_shift/su_mean 0.000
_refine_ls_structure_factor_coef Fsqd
_refine_ls_weighting_details 'w=1/[\s^2^(Fo^2^)+(0.0856P)^2^+0.5249P] where P=(Fo^2^+2Fc^2^)/3'
_refine_ls_weighting_scheme calc
_refine_ls_wR_factor_gt 0.1686
_refine_ls_wR_factor_ref 0.1771
_reflns_number_gt 1919
_reflns_number_total 2397
_reflns_threshold_expression 'I > 2\s(I)'
_cod_data_source_file fa3380sup1.cif
_cod_data_source_block I
_cod_depositor_comments
;Adding full bibliography for 2020324--2020325.cif.

 Adding full bibliography for 2020324--2020325.cif.
;
_cod_database_code 2020324
_cod_database_fobs_code 2020324
_shelx_space_group_comment
;
The symmetry employed for this shelxl refinement is uniquely defined
by the following loop, which should always be used as a source of
symmetry information in preference to the above space-group names.
They are only intended as comments.
;
_shelx_estimated_absorpt_t_min 0.944
_shelx_estimated_absorpt_t_max 0.997
_shelxl_version_number 2.014

loop_
_space_group_symop_operation_xyz
'x, y, z'
'-x, -y, -z'

loop_
_atom_site_type_symbol
_atom_site_label
_atom_site_fract_x
_atom_site_fract_y
_atom_site_fract_z
_atom_site_U_iso_or_equiv
_atom_site_adp_type
_atom_site_calc_flag
_atom_site_occupancy
C C1 0.4771(4) 0.5466(3) 0.4371(2) 0.0294(5) Uani d 1
H H1 0.3158 0.5838 0.4521 0.035 Uiso calc 1
C C11 0.6299(4) 0.6722(3) 0.3977(2) 0.0310(6) Uani d 1
C C12 0.5393(5) 0.8137(3) 0.4014(3) 0.0350(6) Uani d 1
H H12 0.3816 0.8314 0.4318 0.042 Uiso calc 1
C C13 0.6755(5) 0.9302(3) 0.3614(3) 0.0385(6) Uani d 1
H H13 0.6127 1.0267 0.3648 0.046 Uiso calc 1
C C14 0.9040(5) 0.9024(3) 0.3167(3) 0.0382(6) Uani d 1
Cl Cl14 1.07726(13) 1.04685(8) 0.26681(9) 0.0541(3) Uani d 1
C C15 0.9980(5) 0.7624(3) 0.3107(3) 0.0358(6) Uani d 1
H H15 1.1553 0.7452 0.2785 0.043 Uiso calc 1
C C16 0.8604(4) 0.6476(3) 0.3522(3) 0.0332(6) Uani d 1
H H16 0.9242 0.5512 0.3495 0.040 Uiso calc 1
N N1 0.5266(4) 0.4526(2) 0.3290(2) 0.0308(5) Uani d 1
N N2 0.3702(4) 0.4581(2) 0.2701(2) 0.0337(5) Uani d 1
C C21 0.4133(5) 0.3687(3) 0.1627(3) 0.0358(6) Uani d 1
C C22 0.6063(5) 0.2756(3) 0.1324(3) 0.0382(6) Uani d 1
H H22 0.7208 0.2692 0.1818 0.046 Uiso calc 1
C C23 0.6245(6) 0.1930(3) 0.0279(3) 0.0495(8) Uani d 1
H H23 0.7519 0.1275 0.0061 0.059 Uiso calc 1
C C24 0.4581(5) 0.2054(3) -0.0448(3) 0.0394(7) Uani d 1
H H24 0.4744 0.1491 -0.1168 0.047 Uiso calc 1
C C25 0.2730(6) 0.2958(4) -0.0155(3) 0.0516(9) Uani d 1
H H25 0.1605 0.3025 -0.0663 0.062 Uiso calc 1
C C26 0.2482(5) 0.3797(3) 0.0906(3) 0.0429(7) Uani d 1
H H26 0.1186 0.4433 0.1124 0.051 Uiso calc 1

loop_
_atom_site_aniso_label
_atom_site_aniso_U_11
_atom_site_aniso_U_22
_atom_site_aniso_U_33
_atom_site_aniso_U_12
_atom_site_aniso_U_13
_atom_site_aniso_U_23
C1 0.0244(12) 0.0304(12) 0.0320(13) -0.0020(9) -0.0051(10) 0.0005(10)
C11 0.0311(13) 0.0397(14) 0.0225(12) -0.0089(10) -0.0065(9) 0.0021(10)
C12 0.0322(13) 0.0389(14) 0.0329(14) -0.0061(11) -0.0034(10) -0.0035(11)
C13 0.0388(15) 0.0340(14) 0.0420(15) -0.0029(11) -0.0074(12) -0.0035(12)
C14 0.0395(15) 0.0352(14) 0.0386(15) -0.0103(11) -0.0077(12) 0.0061(12)
Cl14 0.0430(5) 0.0365(4) 0.0778(6) -0.0132(3) -0.0078(4) 0.0117(4)
C15 0.0307(13) 0.0377(14) 0.0372(14) -0.0044(11) -0.0064(11) 0.0027(11)
C16 0.0339(13) 0.0311(13) 0.0338(13) -0.0025(10) -0.0083(10) 0.0017(10)
N1 0.0311(11) 0.0314(11) 0.0292(11) -0.0060(8) -0.0059(9) 0.0011(9)
N2 0.0351(12) 0.0303(11) 0.0344(12) -0.0079(9) -0.0052(9) 0.0019(9)
C21 0.0440(15) 0.0309(13) 0.0323(13) -0.0158(11) -0.0061(11) 0.0027(11)
C22 0.0443(16) 0.0340(14) 0.0353(14) -0.0097(11) -0.0051(12) -0.0010(11)
C23 0.058(2) 0.0375(16) 0.0492(18) -0.0120(14) -0.0007(15) -0.0045(13)
C24 0.0623(19) 0.0349(14) 0.0219(12) -0.0246(13) -0.0017(12) -0.0051(10)
C25 0.071(2) 0.0544(19) 0.0376(16) -0.0319(17) -0.0249(15) 0.0088(14)
C26 0.0440(16) 0.0402(16) 0.0441(16) -0.0114(12) -0.0110(13) 0.0066(13)

loop_
_atom_type_symbol
_atom_type_description
_atom_type_scat_dispersion_real
_atom_type_scat_dispersion_imag
_atom_type_scat_source
C C 0.0033 0.0016 'International Tables Vol C Tables 4.2.6.8 and 6.1.1.4'
H H 0.0000 0.0000 'International Tables Vol C Tables 4.2.6.8 and 6.1.1.4'
Cl Cl 0.1484 0.1585 'International Tables Vol C Tables 4.2.6.8 and 6.1.1.4'
N N 0.0061 0.0033 'International Tables Vol C Tables 4.2.6.8 and 6.1.1.4'

loop_
_geom_angle_atom_site_label_1
_geom_angle_atom_site_label_2
_geom_angle_atom_site_label_3
_geom_angle_site_symmetry_1
_geom_angle_site_symmetry_3
_geom_angle
N1 C1 C11 . . 108.29(19)
N1 C1 C1 . 2_666 107.2(2)
C11 C1 C1 . 2_666 111.4(3)
N1 C1 H1 . . 110.0
C11 C1 H1 . . 110.0
C1 C1 H1 2_666 . 110.0
C16 C11 C12 . . 119.0(2)
C16 C11 C1 . . 120.7(2)
C12 C11 C1 . . 120.3(2)
C11 C12 C13 . . 121.1(2)
C11 C12 H12 . . 119.4
C13 C12 H12 . . 119.4
C14 C13 C12 . . 118.6(3)
C14 C13 H13 . . 120.7
C12 C13 H13 . . 120.7
C13 C14 C15 . . 121.4(3)
C13 C14 Cl14 . . 119.2(2)
C15 C14 Cl14 . . 119.4(2)
C14 C15 C16 . . 119.3(3)
C14 C15 H15 . . 120.3
C16 C15 H15 . . 120.3
C15 C16 C11 . . 120.6(3)
C15 C16 H16 . . 119.7
C11 C16 H16 . . 119.7
N2 N1 C1 . . 112.1(2)
N1 N2 C21 . . 113.8(2)
C26 C21 C22 . . 121.3(3)
C26 C21 N2 . . 114.9(3)
C22 C21 N2 . . 123.8(3)
C23 C22 C21 . . 117.9(3)
C23 C22 H22 . . 121.1
C21 C22 H22 . . 121.1
C24 C23 C22 . . 120.4(3)
C24 C23 H23 . . 119.8
C22 C23 H23 . . 119.8
C25 C24 C23 . . 121.5(3)
C25 C24 H24 . . 119.2
C23 C24 H24 . . 119.2
C24 C25 C26 . . 119.5(3)
C24 C25 H25 . . 120.2
C26 C25 H25 . . 120.2
C21 C26 C25 . . 119.4(3)
C21 C26 H26 . . 120.3
C25 C26 H26 . . 120.3

loop_
_geom_bond_atom_site_label_1
_geom_bond_atom_site_label_2
_geom_bond_site_symmetry_2
_geom_bond_distance
C1 N1 . 1.473(3)
C1 C11 . 1.522(3)
C1 C1 2_666 1.549(5)
C1 H1 . 1.0000
C11 C16 . 1.389(4)
C11 C12 . 1.389(4)
C12 C13 . 1.392(4)
C12 H12 . 0.9500
C13 C14 . 1.381(4)
C13 H13 . 0.9500
C14 C15 . 1.384(4)
C14 Cl14 . 1.743(3)
C15 C16 . 1.387(4)
C15 H15 . 0.9500
C16 H16 . 0.9500
N1 N2 . 1.239(3)
N2 C21 . 1.440(4)
C21 C26 . 1.375(4)
C21 C22 . 1.403(4)
C22 C23 . 1.388(4)
C22 H22 . 0.9500
C23 C24 . 1.385(5)
C23 H23 . 0.9500
C24 C25 . 1.351(5)
C24 H24 . 0.9500
C25 C26 . 1.404(5)
C25 H25 . 0.9500
C26 H26 . 0.9500

loop_
_geom_torsion_atom_site_label_1
_geom_torsion_atom_site_label_2
_geom_torsion_atom_site_label_3
_geom_torsion_atom_site_label_4
_geom_torsion_site_symmetry_1
_geom_torsion
N1 C1 C11 C16 . -50.1(3)
C1 C1 C11 C16 2_666 67.6(4)
N1 C1 C11 C12 . 127.1(2)
C1 C1 C11 C12 2_666 -115.2(3)
C16 C11 C12 C13 . -0.5(4)
C1 C11 C12 C13 . -177.7(2)
C11 C12 C13 C14 . 0.5(4)
C12 C13 C14 C15 . 0.3(4)
C12 C13 C14 Cl14 . -179.8(2)
C13 C14 C15 C16 . -0.9(4)
Cl14 C14 C15 C16 . 179.1(2)
C14 C15 C16 C11 . 0.9(4)
C12 C11 C16 C15 . -0.2(4)
C1 C11 C16 C15 . 177.1(2)
C11 C1 N1 N2 . -110.4(2)
C1 C1 N1 N2 2_666 129.3(3)
C1 N1 N2 C21 . 179.38(19)
N1 N2 C21 C26 . -176.2(2)
N1 N2 C21 C22 . 4.4(3)
C26 C21 C22 C23 . -0.8(4)
N2 C21 C22 C23 . 178.6(2)
C21 C22 C23 C24 . 1.2(4)
C22 C23 C24 C25 . -1.0(4)
C23 C24 C25 C26 . 0.2(4)
C22 C21 C26 C25 . 0.0(4)
N2 C21 C26 C25 . -179.4(2)
C24 C25 C26 C21 . 0.2(4)
